data_2223486
loop_
_publ_author_name
'Zhao, Li'
'Dong, Wen-Kui'
'Wu, Jian-Chao'
'Sun, Yin-Xia'
'Xu, Li'

_publ_section_title
;
 4-[1-(Hydroxyimino)ethyl]-<i>N</i>-(4-nitrobenzylidene)aniline
;
_journal_issue 10
_journal_name_full 'Acta Crystallographica Section E'
_journal_page_first o2462
_journal_paper_doi 10.1107/S1600536809033753
_journal_volume 65
_journal_year 2009
_chemical_formula_iupac 'C15 H13 N3 O3'
_chemical_formula_moiety 'C15 H13 N3 O3'
_chemical_formula_sum 'C15 H13 N3 O3'
_chemical_formula_weight 283.28
_chemical_name_systematic
;
 4-(1-hydroxyimino)ethyl-<i>N</i>-(4'-nitrobenzylidene)aniline
;
_space_group_IT_number 19
_symmetry_cell_setting orthorhombic
_symmetry_space_group_name_Hall 'P 2ac 2ab'
_symmetry_space_group_name_H-M 'P 21 21 21'
_atom_sites_solution_hydrogens geom
_atom_sites_solution_primary direct
_atom_sites_solution_secondary difmap
_cell_angle_alpha 90.00
_cell_angle_beta 90.00
_cell_angle_gamma 90.00
_cell_formula_units_Z 4
_cell_length_a 7.3750(10)
_cell_length_b 10.770(2)
_cell_length_c 16.906(2)
_cell_measurement_reflns_used 1209
_cell_measurement_temperature 298(2)
_cell_measurement_theta_max 21.431
_cell_measurement_theta_min 2.242
_cell_volume 1342.8(3)
_computing_cell_refinement 'SAINT (Siemens, 1996)'
_computing_data_collection 'SMART (Siemens, 1996)'
_computing_data_reduction 'SAINT (Siemens, 1996)'
_computing_molecular_graphics 'SHELXTL (Sheldrick, 2008)'
_computing_publication_material 'SHELXTL (Sheldrick, 2008)'
_computing_structure_refinement 'SHELXL97 (Sheldrick, 2008)'
_computing_structure_solution 'SHELXS97 (Sheldrick, 2008)'
_diffrn_ambient_temperature 298(2)
_diffrn_measured_fraction_theta_full 0.994
_diffrn_measured_fraction_theta_max 0.994
_diffrn_measurement_device_type 'Bruker SMART1000 CCD area-detector'
_diffrn_measurement_method 'phi and omega scans'
_diffrn_radiation_monochromator graphite
_diffrn_radiation_source 'fine-focus sealed tube'
_diffrn_radiation_type MoK\a
_diffrn_radiation_wavelength 0.71073
_diffrn_reflns_av_R_equivalents 0.0683
_diffrn_reflns_av_sigmaI/netI 0.0603
_diffrn_reflns_limit_h_max 9
_diffrn_reflns_limit_h_min -9
_diffrn_reflns_limit_k_max 13
_diffrn_reflns_limit_k_min -13
_diffrn_reflns_limit_l_max 21
_diffrn_reflns_limit_l_min -14
_diffrn_reflns_number 7656
_diffrn_reflns_theta_full 27.00
_diffrn_reflns_theta_max 27.00
_diffrn_reflns_theta_min 2.24
_diffrn_standards_number 0
_exptl_absorpt_coefficient_mu 0.100
_exptl_absorpt_correction_T_max 0.9900
_exptl_absorpt_correction_T_min 0.9515
_exptl_absorpt_correction_type multi-scan
_exptl_absorpt_process_details '(SADABS; Sheldrick, 1996)'
_exptl_crystal_colour pale-yellow
_exptl_crystal_density_diffrn 1.401
_exptl_crystal_density_method 'not measured'
_exptl_crystal_description block-like
_exptl_crystal_F_000 592
_exptl_crystal_size_max 0.50
_exptl_crystal_size_mid 0.35
_exptl_crystal_size_min 0.10
_refine_diff_density_max 0.200
_refine_diff_density_min -0.172
_refine_ls_extinction_method none
_refine_ls_goodness_of_fit_ref 1.030
_refine_ls_hydrogen_treatment mixed
_refine_ls_matrix_type full
_refine_ls_number_parameters 195
_refine_ls_number_reflns 1700
_refine_ls_number_restraints 2
_refine_ls_restrained_S_all 1.029
_refine_ls_R_factor_all 0.1141
_refine_ls_R_factor_gt 0.0426
_refine_ls_shift/su_max_lt 0.001
_refine_ls_shift/su_mean <0.001
_refine_ls_structure_factor_coef Fsqd
_refine_ls_weighting_details 'calc w=1/[\s^2^(Fo^2^)+(0.0438P)^2^+0.0834P] where P=(Fo^2^+2Fc^2^)/3'
_refine_ls_weighting_scheme calc
_refine_ls_wR_factor_gt 0.0848
_refine_ls_wR_factor_ref 0.1145
_reflns_number_gt 899
_reflns_number_total 1700
_reflns_threshold_expression >2sigma(I)
_cod_data_source_file lx2109.cif
_cod_data_source_block I
_cod_depositor_comments
;
The following automatic conversions were performed:
'_symmetry_cell_setting' value 'Orthorhombic' changed to 'orthorhombic'
according to '/home/saulius/struct/CIF-dictionaries/cif_core.dic'
dictionary named 'cif_core.dic' version 2.4.1 from 2010-06-29.

Automatic conversion script
Id: cif_fix_enum 1527 2010-12-29 10:47:43Z saulius 

The following automatic conversions were performed:

'_symmetry_cell_setting' value 'Orthorhombic' changed to
'orthorhombic' according to
/home/saulius/struct/CIF-dictionaries/cif_core.dic dictionary named
'cif_core.dic' version 2.4.1 from 2010-06-29.

Automatic conversion script
Id: cif_fix_values 1715 2011-07-08 13:25:40Z adriana 
;
_cod_database_code 2223486
_cod_database_fobs_code 2223486

loop_
_symmetry_equiv_pos_as_xyz
'x, y, z'
'-x+1/2, -y, z+1/2'
'-x, y+1/2, -z+1/2'
'x+1/2, -y+1/2, -z'

loop_
_atom_site_type_symbol
_atom_site_label
_atom_site_fract_x
_atom_site_fract_y
_atom_site_fract_z
_atom_site_U_iso_or_equiv
_atom_site_adp_type
_atom_site_calc_flag
_atom_site_refinement_flags
_atom_site_occupancy
_atom_site_disorder_assembly
_atom_site_disorder_group
N N1 0.7084(5) 0.5375(3) 0.90756(16) 0.0478(9) Uani d . 1 . .
N N2 0.6140(4) 0.6960(3) 0.54920(16) 0.0389(8) Uani d . 1 . .
N N3 0.6281(5) 0.8627(4) 0.1831(2) 0.0601(11) Uani d D 1 . .
O O1 0.7150(4) 0.5267(3) 0.99032(15) 0.0636(10) Uani d D 1 . .
H H1 0.784(6) 0.454(4) 0.999(3) 0.100(18) Uiso d D 1 . .
O O2 0.6733(5) 0.9635(3) 0.15589(17) 0.0830(11) Uani d D 1 . .
O O3 0.5894(6) 0.7723(3) 0.14311(17) 0.0939(13) Uani d D 1 . .
C C1 0.5534(7) 0.7318(4) 0.9402(2) 0.0755(15) Uani d . 1 . .
H H1A 0.5821 0.7090 0.9936 0.113 Uiso calc R 1 . .
H H1B 0.4241 0.7352 0.9339 0.113 Uiso calc R 1 . .
H H1C 0.6046 0.8117 0.9286 0.113 Uiso calc R 1 . .
C C2 0.6304(5) 0.6371(3) 0.8846(2) 0.0384(9) Uani d . 1 . .
C C3 0.6214(5) 0.6542(3) 0.79802(19) 0.0319(9) Uani d . 1 . .
C C4 0.5531(5) 0.7611(3) 0.76460(19) 0.0394(10) Uani d . 1 . .
H H4 0.5084 0.8235 0.7972 0.047 Uiso calc R 1 . .
C C5 0.5498(5) 0.7776(3) 0.6832(2) 0.0391(10) Uani d . 1 . .
H H5 0.5041 0.8510 0.6621 0.047 Uiso calc R 1 . .
C C6 0.6133(5) 0.6869(3) 0.63323(19) 0.0328(9) Uani d . 1 . .
C C7 0.6787(5) 0.5777(3) 0.6663(2) 0.0381(10) Uani d . 1 . .
H H7 0.7201 0.5145 0.6334 0.046 Uiso calc R 1 . .
C C8 0.6832(5) 0.5618(3) 0.7469(2) 0.0377(9) Uani d . 1 . .
H H8 0.7283 0.4880 0.7677 0.045 Uiso calc R 1 . .
C C9 0.6249(5) 0.8019(3) 0.5170(2) 0.0402(10) Uani d . 1 . .
H H9 0.6364 0.8719 0.5489 0.048 Uiso calc R 1 . .
C C10 0.6198(5) 0.8171(3) 0.43071(19) 0.0375(10) Uani d . 1 . .
C C11 0.6747(5) 0.9298(3) 0.3977(2) 0.0454(11) Uani d . 1 . .
H H11 0.7098 0.9948 0.4305 0.055 Uiso calc R 1 . .
C C12 0.6773(5) 0.9453(4) 0.3167(2) 0.0466(11) Uani d . 1 . .
H H12 0.7156 1.0198 0.2944 0.056 Uiso calc R 1 . .
C C13 0.6223(5) 0.8484(4) 0.2699(2) 0.0407(10) Uani d . 1 . .
C C14 0.5622(5) 0.7378(3) 0.3007(2) 0.0436(11) Uani d . 1 . .
H H14 0.5223 0.6743 0.2678 0.052 Uiso calc R 1 . .
C C15 0.5627(5) 0.7232(3) 0.3816(2) 0.0405(10) Uani d . 1 . .
H H15 0.5237 0.6485 0.4034 0.049 Uiso calc R 1 . .

loop_
_atom_site_aniso_label
_atom_site_aniso_U_11
_atom_site_aniso_U_22
_atom_site_aniso_U_33
_atom_site_aniso_U_12
_atom_site_aniso_U_13
_atom_site_aniso_U_23
N1 0.069(3) 0.0466(19) 0.0279(16) 0.0068(19) -0.0017(17) 0.0065(15)
N2 0.043(2) 0.0377(17) 0.0363(18) 0.0016(17) 0.0005(16) 0.0021(14)
N3 0.060(3) 0.080(3) 0.040(2) 0.017(3) 0.003(2) 0.013(2)
O1 0.097(3) 0.0590(19) 0.0348(15) 0.014(2) -0.0051(16) 0.0064(14)
O2 0.100(3) 0.094(2) 0.0551(19) 0.010(2) 0.0065(19) 0.0338(19)
O3 0.139(4) 0.100(3) 0.0422(19) 0.005(3) -0.002(2) -0.0081(19)
C1 0.111(4) 0.072(3) 0.044(2) 0.031(3) -0.003(3) -0.011(2)
C2 0.043(3) 0.034(2) 0.038(2) -0.007(2) 0.0012(18) -0.0009(17)
C3 0.030(2) 0.034(2) 0.032(2) -0.0030(19) -0.0013(17) 0.0024(16)
C4 0.042(3) 0.038(2) 0.038(2) 0.002(2) 0.0005(18) -0.0033(18)
C5 0.042(3) 0.033(2) 0.043(2) 0.0047(19) -0.0014(18) 0.0071(17)
C6 0.034(2) 0.037(2) 0.027(2) -0.0009(19) 0.0004(17) 0.0015(15)
C7 0.042(3) 0.035(2) 0.037(2) -0.001(2) 0.0061(19) -0.0006(17)
C8 0.043(3) 0.0325(19) 0.037(2) 0.002(2) -0.0015(18) 0.0024(17)
C9 0.044(3) 0.041(2) 0.035(2) 0.000(2) -0.0051(19) -0.0031(17)
C10 0.038(3) 0.039(2) 0.035(2) 0.0029(19) 0.0034(19) -0.0022(17)
C11 0.045(3) 0.042(2) 0.049(2) 0.002(2) -0.005(2) 0.0022(18)
C12 0.048(3) 0.042(2) 0.050(3) 0.004(2) 0.000(2) 0.0166(19)
C13 0.039(3) 0.051(2) 0.032(2) 0.013(2) 0.0026(18) 0.0079(18)
C14 0.043(3) 0.044(2) 0.044(2) 0.008(2) -0.0051(18) -0.0009(19)
C15 0.039(3) 0.042(2) 0.041(2) 0.003(2) 0.0038(18) 0.0064(18)

loop_
_atom_type_symbol
_atom_type_description
_atom_type_scat_dispersion_real
_atom_type_scat_dispersion_imag
_atom_type_scat_source
C C 0.0033 0.0000 'International Tables Vol C Tables 4.2.6.8 and 6.1.1.4'
H H 0.0000 0.0000 'International Tables Vol C Tables 4.2.6.8 and 6.1.1.4'
O O 0.0106 0.0000 'International Tables Vol C Tables 4.2.6.8 and 6.1.1.4'
N N 0.0061 0.0000 'International Tables Vol C Tables 4.2.6.8 and 6.1.1.4'

loop_
_geom_angle_atom_site_label_1
_geom_angle_atom_site_label_2
_geom_angle_atom_site_label_3
_geom_angle_site_symmetry_1
_geom_angle_site_symmetry_3
_geom_angle
_geom_angle_publ_flag
C2 N1 O1 . . 112.8(3) ?
C9 N2 C6 . . 119.4(3) ?
O3 N3 O2 . . 124.2(4) ?
O3 N3 C13 . . 117.5(4) ?
O2 N3 C13 . . 118.3(4) ?
N1 O1 H1 . . 104(3) ?
C2 C1 H1A . . 109.5 ?
C2 C1 H1B . . 109.5 ?
H1A C1 H1B . . 109.5 ?
C2 C1 H1C . . 109.5 ?
H1A C1 H1C . . 109.5 ?
H1B C1 H1C . . 109.5 ?
N1 C2 C3 . . 115.2(3) ?
N1 C2 C1 . . 123.5(3) ?
C3 C2 C1 . . 121.3(3) ?
C4 C3 C8 . . 117.5(3) ?
C4 C3 C2 . . 121.8(3) ?
C8 C3 C2 . . 120.7(3) ?
C3 C4 C5 . . 121.3(3) ?
C3 C4 H4 . . 119.3 ?
C5 C4 H4 . . 119.3 ?
C6 C5 C4 . . 120.8(3) ?
C6 C5 H5 . . 119.6 ?
C4 C5 H5 . . 119.6 ?
C5 C6 C7 . . 118.3(3) ?
C5 C6 N2 . . 124.4(3) ?
C7 C6 N2 . . 117.3(3) ?
C8 C7 C6 . . 120.9(3) ?
C8 C7 H7 . . 119.6 ?
C6 C7 H7 . . 119.6 ?
C7 C8 C3 . . 121.1(3) ?
C7 C8 H8 . . 119.4 ?
C3 C8 H8 . . 119.4 ?
N2 C9 C10 . . 121.7(3) ?
N2 C9 H9 . . 119.1 ?
C10 C9 H9 . . 119.1 ?
C15 C10 C11 . . 119.1(3) ?
C15 C10 C9 . . 121.7(3) ?
C11 C10 C9 . . 119.2(3) ?
C12 C11 C10 . . 120.4(4) ?
C12 C11 H11 . . 119.8 ?
C10 C11 H11 . . 119.8 ?
C13 C12 C11 . . 118.5(4) ?
C13 C12 H12 . . 120.8 ?
C11 C12 H12 . . 120.8 ?
C12 C13 C14 . . 122.4(3) ?
C12 C13 N3 . . 119.1(4) ?
C14 C13 N3 . . 118.5(4) ?
C13 C14 C15 . . 118.4(4) ?
C13 C14 H14 . . 120.8 ?
C15 C14 H14 . . 120.8 ?
C10 C15 C14 . . 121.1(4) ?
C10 C15 H15 . . 119.5 ?
C14 C15 H15 . . 119.5 ?

loop_
_geom_bond_atom_site_label_1
_geom_bond_atom_site_label_2
_geom_bond_site_symmetry_2
_geom_bond_distance
_geom_bond_publ_flag
N1 C2 . 1.278(4) ?
N1 O1 . 1.405(4) ?
N2 C9 . 1.266(4) ?
N2 C6 . 1.424(4) ?
N3 O3 . 1.219(4) ?
N3 O2 . 1.225(4) ?
N3 C13 . 1.476(5) ?
O1 H1 . 0.95(4) ?
C1 C2 . 1.498(5) ?
C1 H1A . 0.9600 ?
C1 H1B . 0.9600 ?
C1 H1C . 0.9600 ?
C2 C3 . 1.477(4) ?
C3 C4 . 1.378(4) ?
C3 C8 . 1.395(4) ?
C4 C5 . 1.388(4) ?
C4 H4 . 0.9300 ?
C5 C6 . 1.374(5) ?
C5 H5 . 0.9300 ?
C6 C7 . 1.388(4) ?
C7 C8 . 1.375(5) ?
C7 H7 . 0.9300 ?
C8 H8 . 0.9300 ?
C9 C10 . 1.469(5) ?
C9 H9 . 0.9300 ?
C10 C15 . 1.375(5) ?
C10 C11 . 1.396(5) ?
C11 C12 . 1.378(5) ?
C11 H11 . 0.9300 ?
C12 C13 . 1.371(5) ?
C12 H12 . 0.9300 ?
C13 C14 . 1.374(5) ?
C14 C15 . 1.376(4) ?
C14 H14 . 0.9300 ?
C15 H15 . 0.9300 ?

loop_
_geom_hbond_atom_site_label_D
_geom_hbond_atom_site_label_H
_geom_hbond_atom_site_label_A
_geom_hbond_site_symmetry_A
_geom_hbond_distance_DH
_geom_hbond_distance_HA
_geom_hbond_distance_DA
_geom_hbond_angle_DHA
_geom_hbond_publ_flag
O1 H1 N2 2_665 0.95(4) 1.97(4) 2.887(4) 162(4) y
C1 H1A O3 1_556 0.96 2.62 3.469(5) 147.9 y

loop_
_geom_torsion_atom_site_label_1
_geom_torsion_atom_site_label_2
_geom_torsion_atom_site_label_3
_geom_torsion_atom_site_label_4
_geom_torsion_site_symmetry_1
_geom_torsion_site_symmetry_2
_geom_torsion_site_symmetry_3
_geom_torsion_site_symmetry_4
_geom_torsion
_geom_torsion_publ_flag
O1 N1 C2 C3 . . . . 179.3(3) ?
O1 N1 C2 C1 . . . . -0.3(6) ?
N1 C2 C3 C4 . . . . -175.2(3) ?
C1 C2 C3 C4 . . . . 4.4(6) ?
N1 C2 C3 C8 . . . . 4.4(5) ?
C1 C2 C3 C8 . . . . -175.9(4) ?
C8 C3 C4 C5 . . . . -1.5(5) ?
C2 C3 C4 C5 . . . . 178.2(4) ?
C3 C4 C5 C6 . . . . 0.6(6) ?
C4 C5 C6 C7 . . . . 0.8(6) ?
C4 C5 C6 N2 . . . . 179.7(3) ?
C9 N2 C6 C5 . . . . 28.3(6) ?
C9 N2 C6 C7 . . . . -152.8(4) ?
C5 C6 C7 C8 . . . . -1.3(6) ?
N2 C6 C7 C8 . . . . 179.8(3) ?
C6 C7 C8 C3 . . . . 0.4(6) ?
C4 C3 C8 C7 . . . . 1.0(6) ?
C2 C3 C8 C7 . . . . -178.7(3) ?
C6 N2 C9 C10 . . . . -177.8(3) ?
N2 C9 C10 C15 . . . . 15.0(6) ?
N2 C9 C10 C11 . . . . -164.9(4) ?
C15 C10 C11 C12 . . . . -2.1(6) ?
C9 C10 C11 C12 . . . . 177.8(3) ?
C10 C11 C12 C13 . . . . 1.0(6) ?
C11 C12 C13 C14 . . . . 1.0(6) ?
C11 C12 C13 N3 . . . . -178.7(4) ?
O3 N3 C13 C12 . . . . 175.4(4) ?
O2 N3 C13 C12 . . . . -3.7(6) ?
O3 N3 C13 C14 . . . . -4.3(6) ?
O2 N3 C13 C14 . . . . 176.5(4) ?
C12 C13 C14 C15 . . . . -1.9(6) ?
N3 C13 C14 C15 . . . . 177.8(4) ?
C11 C10 C15 C14 . . . . 1.3(6) ?
C9 C10 C15 C14 . . . . -178.6(3) ?
C13 C14 C15 C10 . . . . 0.7(6) ?

loop_
_cod_related_entry_id
_cod_related_entry_database
_cod_related_entry_code
1 ChemSpider 24743174
